data_7102693
loop_
_publ_author_name
'Thompson, Amber L'
'Goeta, Andres E'
'Real, Jose A'
'Galet, Ana'
'Carmen Munoz, M'

_publ_section_title
;
 Thermal and light induced polymorphism in iron(II) spin crossover
 compounds.
;
_journal_issue 12
_journal_name_full 'Chemical communications (Cambridge, England)'
_journal_page_first 1390
_journal_page_last 1391
_journal_paper_doi 10.1039/b403179b
_journal_year 2004
_chemical_formula_moiety 'C24 H24 B2 Fe N10'
_chemical_formula_sum 'C24 H24 B2 Fe N10'
_chemical_formula_weight 530.00
_chemical_melting_point ?
_chemical_name_common
;2,2'-Phenanthroline-bis(di(hydro)bis(1-pyrazolyl)borate
iron(ii)
;
_chemical_name_systematic
;
2,2'-Phenanthroline-bis[di(hydro)bis(1-pyrazolyl)borate
iron(II)
;
_space_group_IT_number 2
_symmetry_cell_setting triclinic
_symmetry_space_group_name_Hall '-P 1'
_symmetry_space_group_name_H-M 'P -1'
_atom_sites_solution_hydrogens difmap
_atom_sites_solution_primary direct
_atom_sites_solution_secondary difmap
_audit_creation_method SHELXL-97
_cell_angle_alpha 69.520(3)
_cell_angle_beta 109.777(3)
_cell_angle_gamma 93.368(3)
_cell_formula_units_Z 2
_cell_length_a 11.6730(13)
_cell_length_b 11.0458(13)
_cell_length_c 10.5651(12)
_cell_measurement_reflns_used 2070
_cell_measurement_temperature 100(2)
_cell_measurement_theta_max 51.995
_cell_measurement_theta_min 4.681
_cell_volume 1198.1(2)
_computing_cell_refinement 'SMART-NT V6.1 (Bruker, 2000)'
_computing_data_collection 'SMART-NT V6.1 (Bruker, 2000)'
_computing_data_reduction 'SMART-NT V6.1 (Bruker, 2000)'
_computing_molecular_graphics 'Bruker SHELXTL'
_computing_publication_material 'Bruker SHELXTL'
_computing_structure_refinement 'SHELXL-97 (Sheldrick, 1997)'
_computing_structure_solution 'SHELXS-97 (Sheldrick, 1997)'
_diffrn_ambient_temperature 100(2)
_diffrn_detector_area_resol_mean 8
_diffrn_measured_fraction_theta_full 0.993
_diffrn_measured_fraction_theta_max 0.993
_diffrn_measurement_device_type 'Bruker SMART CCD 6K area detector'
_diffrn_measurement_method \w-scans
_diffrn_radiation_monochromator graphite
_diffrn_radiation_source 'fine-focus sealed tube'
_diffrn_radiation_type MoK\a
_diffrn_radiation_wavelength 0.71073
_diffrn_reflns_av_R_equivalents 0.0539
_diffrn_reflns_av_sigmaI/netI 0.1015
_diffrn_reflns_limit_h_max 15
_diffrn_reflns_limit_h_min -15
_diffrn_reflns_limit_k_max 15
_diffrn_reflns_limit_k_min -15
_diffrn_reflns_limit_l_max 14
_diffrn_reflns_limit_l_min -11
_diffrn_reflns_number 11974
_diffrn_reflns_theta_full 29.13
_diffrn_reflns_theta_max 29.13
_diffrn_reflns_theta_min 1.86
_exptl_absorpt_coefficient_mu 0.666
_exptl_absorpt_correction_T_max 0.9868
_exptl_absorpt_correction_T_min 0.8354
_exptl_absorpt_correction_type integration
_exptl_absorpt_process_details 'XPREP (SHELXTL,1997)'
_exptl_crystal_colour clear_intense_red
_exptl_crystal_density_diffrn 1.469
_exptl_crystal_density_meas ?
_exptl_crystal_density_method .
_exptl_crystal_description plate
_exptl_crystal_F_000 548
_exptl_crystal_size_max 0.28
_exptl_crystal_size_mid 0.10
_exptl_crystal_size_min 0.02
_refine_diff_density_max 1.379
_refine_diff_density_min -0.662
_refine_diff_density_rms 0.091
_refine_ls_extinction_method none
_refine_ls_goodness_of_fit_ref 1.033
_refine_ls_hydrogen_treatment refall
_refine_ls_matrix_type full
_refine_ls_number_parameters 430
_refine_ls_number_reflns 6409
_refine_ls_number_restraints 3
_refine_ls_restrained_S_all 1.033
_refine_ls_R_factor_all 0.1135
_refine_ls_R_factor_gt 0.0628
_refine_ls_shift/su_max 0.001
_refine_ls_shift/su_mean 0.000
_refine_ls_structure_factor_coef Fsqd
_refine_ls_weighting_details 'calc w=1/[\s^2^(Fo^2^)+(0.0563P)^2^+0.6568P] where P=(Fo^2^+2Fc^2^)/3'
_refine_ls_weighting_scheme calc
_refine_ls_wR_factor_gt 0.1296
_refine_ls_wR_factor_ref 0.1473
_reflns_number_gt 4054
_reflns_number_total 6409
_reflns_threshold_expression >2sigma(I)
_cod_data_source_file b403179b.txt
_cod_data_source_block phen2
_cod_depositor_comments
;
The following automatic conversions were performed:
'_symmetry_cell_setting' value 'Triclinic' changed to 'triclinic'
according to '/home/saulius/struct/CIF-dictionaries/cif_core.dic'
dictionary named 'cif_core.dic' version 2.4.1 from
2010-06-29.

'_exptl_absorpt_correction_type' value 'Integration' changed
to 'integration' according to
'/home/saulius/struct/CIF-dictionaries/cif_core.dic' dictionary named
'cif_core.dic' version 2.4.1 from 2010-06-29.

Automatic conversion script
Id: cif_fix_enum 1527 2010-12-29 10:47:43Z saulius 

The following automatic conversions were performed:

'_chemical_melting_point' value 'not measured' was changed to '?' -
the value is undefined or not given.

Automatic conversion script
Id: cif_fix_values 1646 2011-03-28 12:23:43Z adriana 
;
_cod_original_sg_symbol_H-M P-1
_cod_database_code 7102693

loop_
_symmetry_equiv_pos_as_xyz
'x, y, z'
'-x, -y, -z'

loop_
_atom_site_label
_atom_site_type_symbol
_atom_site_fract_x
_atom_site_fract_y
_atom_site_fract_z
_atom_site_U_iso_or_equiv
_atom_site_adp_type
_atom_site_occupancy
_atom_site_symmetry_multiplicity
_atom_site_calc_flag
_atom_site_refinement_flags
Fe1 Fe -1.23839(4) 0.76340(5) -1.25659(5) 0.01714(14) Uani 1 1 d .
B1 B -1.3045(4) 0.6914(4) -0.9466(5) 0.0275(9) Uani 1 1 d .
H11B H -1.215(4) 0.699(4) -0.877(5) 0.040(12) Uiso 1 1 d .
H12B H -1.362(4) 0.671(4) -0.881(5) 0.049(13) Uiso 1 1 d .
B2 B -1.3167(4) 0.6763(4) -1.5553(4) 0.0232(8) Uani 1 1 d .
H21B H -1.300(3) 0.781(4) -1.625(4) 0.024(10) Uiso 1 1 d .
H22B H -1.346(3) 0.610(4) -1.623(4) 0.027(10) Uiso 1 1 d .
N11 N -1.0830(2) 0.8070(3) -1.1358(3) 0.0191(6) Uani 1 1 d .
N12 N -1.2559(2) 0.5941(3) -1.1092(3) 0.0188(6) Uani 1 1 d .
N13 N -1.3283(2) 0.8674(3) -1.1931(3) 0.0193(6) Uani 1 1 d .
N14 N -1.3037(3) 0.5834(3) -1.0052(3) 0.0219(6) Uani 1 1 d .
N15 N -1.3589(3) 0.8208(3) -1.0720(3) 0.0226(6) Uani 1 1 d .
N21 N -1.2163(2) 0.9238(3) -1.4032(3) 0.0192(6) Uani 1 1 d .
N22 N -1.3995(2) 0.7322(3) -1.3844(3) 0.0182(6) Uani 1 1 d .
N23 N -1.1456(3) 0.6605(3) -1.3175(3) 0.0209(6) Uani 1 1 d .
N24 N -1.4160(3) 0.6846(3) -1.4920(3) 0.0207(6) Uani 1 1 d .
N25 N -1.1948(3) 0.6184(3) -1.4296(3) 0.0208(6) Uani 1 1 d .
C11 C -1.0198(3) 0.7490(4) -0.9978(4) 0.0249(7) Uani 1 1 d D
H11 H -1.043(3) 0.669(4) -0.945(4) 0.019(9) Uiso 1 1 d .
C12 C -0.9135(3) 0.7983(4) -0.9253(4) 0.0296(8) Uani 1 1 d .
H12 H -0.875(3) 0.754(3) -0.825(5) 0.037(12) Uiso 1 1 d D
C13 C -0.8694(3) 0.9083(4) -1.0000(4) 0.0294(8) Uani 1 1 d D
H13 H -0.805(4) 0.939(4) -0.959(5) 0.041(13) Uiso 1 1 d .
C14 C -0.9320(3) 0.9701(3) -1.1463(4) 0.0253(8) Uani 1 1 d .
C15 C -1.0394(3) 0.9178(3) -1.2090(4) 0.0215(7) Uani 1 1 d .
C16 C -1.2585(3) 0.4768(3) -1.1205(4) 0.0224(7) Uani 1 1 d D
H16 H -1.232(3) 0.462(4) -1.191(4) 0.021(9) Uiso 1 1 d .
C17 C -1.3054(4) 0.3895(4) -1.0221(4) 0.0294(8) Uani 1 1 d .
H17 H -1.314(4) 0.297(4) -1.007(3) 0.044(13) Uiso 1 1 d D
C18 C -1.3348(4) 0.4607(4) -0.9534(4) 0.0283(8) Uani 1 1 d D
H18 H -1.367(3) 0.439(4) -0.876(4) 0.020(9) Uiso 1 1 d .
C19 C -1.3810(3) 0.9879(3) -1.2650(4) 0.0224(7) Uani 1 1 d .
H19 H -1.368(4) 1.040(4) -1.350(5) 0.044(13) Uiso 1 1 d .
C21 C -1.2865(3) 0.9809(3) -1.5400(4) 0.0222(7) Uani 1 1 d .
H21 H -1.365(4) 0.941(4) -1.572(4) 0.029(11) Uiso 1 1 d .
C22 C -1.2556(3) 1.0922(3) -1.6343(4) 0.0245(7) Uani 1 1 d .
H22 H -1.308(3) 1.134(4) -1.738(4) 0.025(10) Uiso 1 1 d .
C23 C -1.1491(4) 1.1480(3) -1.5857(4) 0.0278(8) Uani 1 1 d .
H23 H -1.121(3) 1.225(4) -1.639(4) 0.022(10) Uiso 1 1 d .
C24 C -1.0735(3) 1.0929(3) -1.4410(4) 0.0249(8) Uani 1 1 d .
C25 C -1.1112(3) 0.9795(3) -1.3556(4) 0.0213(7) Uani 1 1 d .
C26 C -1.5081(3) 0.7322(3) -1.3669(4) 0.0221(7) Uani 1 1 d .
H26 H -1.516(3) 0.761(3) -1.300(4) 0.017(9) Uiso 1 1 d .
C27 C -1.5953(3) 0.6868(3) -1.4641(4) 0.0268(8) Uani 1 1 d .
H27 H -1.685(4) 0.676(4) -1.475(5) 0.048(13) Uiso 1 1 d .
C28 C -1.5342(3) 0.6567(3) -1.5400(4) 0.0251(8) Uani 1 1 d .
H28 H -1.563(3) 0.615(4) -1.616(4) 0.022(9) Uiso 1 1 d .
C29 C -1.0331(3) 0.6019(3) -1.2456(4) 0.0226(7) Uani 1 1 d D
H29 H -0.987(4) 0.613(4) -1.164(4) 0.026(10) Uiso 1 1 d .
C110 C -1.4444(3) 1.0209(4) -1.1900(4) 0.0257(8) Uani 1 1 d .
H110 H -1.491(4) 1.094(4) -1.219(5) 0.035(12) Uiso 1 1 d .
C111 C -1.4292(3) 0.9120(4) -1.0701(4) 0.0259(8) Uani 1 1 d .
H111 H -1.458(4) 0.888(4) -0.988(5) 0.036(12) Uiso 1 1 d .
C112 C -0.8955(3) 1.0848(4) -1.2371(5) 0.0299(8) Uani 1 1 d .
H112 H -0.827(4) 1.118(4) -1.198(5) 0.034(11) Uiso 1 1 d .
C210 C -1.0091(3) 0.5221(4) -1.3113(4) 0.0264(8) Uani 1 1 d .
H210 H -0.936(3) 0.476(3) -1.285(3) 0.013(8) Uiso 1 1 d D
C211 C -1.1139(3) 0.5340(3) -1.4266(4) 0.0261(8) Uani 1 1 d D
H211 H -1.130(4) 0.501(4) -1.497(5) 0.036(12) Uiso 1 1 d .
C212 C -0.9623(3) 1.1425(4) -1.3778(5) 0.0313(9) Uani 1 1 d .
H212 H -0.936(3) 1.222(4) -1.436(4) 0.019(9) Uiso 1 1 d .

loop_
_atom_site_aniso_label
_atom_site_aniso_U_11
_atom_site_aniso_U_22
_atom_site_aniso_U_33
_atom_site_aniso_U_23
_atom_site_aniso_U_13
_atom_site_aniso_U_12
Fe1 0.0153(2) 0.0164(2) 0.0181(3) -0.00369(19) 0.00617(18) -0.00095(17)
B1 0.039(2) 0.023(2) 0.022(2) -0.0072(17) 0.0127(19) 0.0014(18)
B2 0.0250(19) 0.027(2) 0.0167(19) -0.0065(16) 0.0073(16) -0.0021(16)
N11 0.0184(13) 0.0196(14) 0.0204(15) -0.0064(12) 0.0079(12) 0.0014(11)
N12 0.0198(14) 0.0179(13) 0.0181(15) -0.0047(12) 0.0070(12) 0.0006(11)
N13 0.0185(13) 0.0220(14) 0.0169(15) -0.0079(12) 0.0046(11) -0.0017(11)
N14 0.0219(14) 0.0213(14) 0.0213(15) -0.0016(12) 0.0117(12) 0.0010(12)
N15 0.0243(15) 0.0239(15) 0.0213(16) -0.0082(13) 0.0093(12) -0.0004(12)
N21 0.0157(13) 0.0192(13) 0.0234(16) -0.0068(12) 0.0080(12) 0.0005(11)
N22 0.0191(14) 0.0155(13) 0.0190(15) -0.0044(11) 0.0071(12) -0.0022(11)
N23 0.0207(14) 0.0201(14) 0.0239(16) -0.0058(12) 0.0119(12) -0.0019(12)
N24 0.0201(14) 0.0189(13) 0.0207(15) -0.0060(12) 0.0052(12) -0.0031(11)
N25 0.0217(14) 0.0198(14) 0.0201(15) -0.0054(12) 0.0077(12) -0.0014(11)
C11 0.0243(18) 0.0236(17) 0.0235(19) -0.0051(15) 0.0062(15) 0.0057(14)
C12 0.0237(18) 0.036(2) 0.026(2) -0.0132(17) 0.0005(16) 0.0096(16)
C13 0.0220(18) 0.033(2) 0.036(2) -0.0180(18) 0.0061(16) 0.0001(16)
C14 0.0184(16) 0.0279(18) 0.035(2) -0.0157(17) 0.0103(15) -0.0009(14)
C15 0.0173(16) 0.0182(15) 0.030(2) -0.0100(15) 0.0077(14) -0.0007(13)
C16 0.0238(17) 0.0190(16) 0.0243(19) -0.0069(15) 0.0085(15) -0.0014(13)
C17 0.036(2) 0.0204(17) 0.030(2) -0.0048(16) 0.0145(17) -0.0056(16)
C18 0.033(2) 0.0251(18) 0.029(2) -0.0042(16) 0.0195(17) -0.0054(15)
C19 0.0204(16) 0.0214(16) 0.0229(19) -0.0087(15) 0.0029(14) 0.0010(14)
C21 0.0212(17) 0.0201(16) 0.0236(18) -0.0051(14) 0.0077(14) 0.0026(13)
C22 0.0280(18) 0.0217(17) 0.0211(19) 0.0000(15) 0.0119(15) 0.0044(14)
C23 0.032(2) 0.0201(17) 0.034(2) -0.0024(16) 0.0226(17) -0.0007(15)
C24 0.0232(17) 0.0202(17) 0.035(2) -0.0078(15) 0.0155(16) -0.0001(14)
C25 0.0179(15) 0.0203(16) 0.0273(19) -0.0083(15) 0.0093(14) 0.0005(13)
C26 0.0192(16) 0.0196(16) 0.0267(19) -0.0060(15) 0.0089(14) -0.0003(13)
C27 0.0194(17) 0.0241(18) 0.033(2) -0.0073(16) 0.0067(15) -0.0040(14)
C28 0.0204(17) 0.0211(17) 0.028(2) -0.0091(15) 0.0015(15) -0.0057(14)
C29 0.0229(17) 0.0227(17) 0.0200(18) -0.0012(15) 0.0106(15) 0.0030(14)
C110 0.0244(18) 0.0245(18) 0.027(2) -0.0096(16) 0.0051(15) 0.0075(15)
C111 0.0234(18) 0.0281(19) 0.0241(19) -0.0052(16) 0.0081(15) 0.0083(15)
C112 0.0213(18) 0.0279(19) 0.046(2) -0.0181(18) 0.0135(17) -0.0087(15)
C210 0.0273(19) 0.0269(18) 0.0234(19) 0.0001(15) 0.0143(15) 0.0083(15)
C211 0.034(2) 0.0208(17) 0.025(2) -0.0039(16) 0.0153(17) 0.0038(15)
C212 0.0280(19) 0.0234(18) 0.047(3) -0.0115(18) 0.0205(19) -0.0064(15)

loop_
_atom_type_symbol
_atom_type_description
_atom_type_scat_dispersion_real
_atom_type_scat_dispersion_imag
_atom_type_scat_source
C C 0.0033 0.0016 'International Tables Vol C Tables 4.2.6.8 and 6.1.1.4'
H H 0.0000 0.0000 'International Tables Vol C Tables 4.2.6.8 and 6.1.1.4'
B B 0.0013 0.0007 'International Tables Vol C Tables 4.2.6.8 and 6.1.1.4'
N N 0.0061 0.0033 'International Tables Vol C Tables 4.2.6.8 and 6.1.1.4'
Fe Fe 0.3463 0.8444 'International Tables Vol C Tables 4.2.6.8 and 6.1.1.4'

loop_
_geom_angle_atom_site_label_1
_geom_angle_atom_site_label_2
_geom_angle_atom_site_label_3
_geom_angle
N21 Fe1 N11 82.38(12)
N21 Fe1 N23 89.89(12)
N11 Fe1 N23 90.03(11)
N21 Fe1 N22 94.65(11)
N11 Fe1 N22 176.04(12)
N23 Fe1 N22 92.59(11)
N21 Fe1 N13 89.97(11)
N11 Fe1 N13 88.83(11)
N23 Fe1 N13 178.86(12)
N22 Fe1 N13 88.55(11)
N21 Fe1 N12 177.14(12)
N11 Fe1 N12 97.47(11)
N23 Fe1 N12 87.26(11)
N22 Fe1 N12 85.62(11)
N13 Fe1 N12 92.88(11)
N14 B1 N15 110.3(3)
N14 B1 H11B 111(2)
N15 B1 H11B 113(2)
N14 B1 H12B 111(2)
N15 B1 H12B 106(2)
H11B B1 H12B 105(3)
N24 B2 N25 108.9(3)
N24 B2 H21B 109.9(18)
N25 B2 H21B 108.0(19)
N24 B2 H22B 109.5(19)
N25 B2 H22B 109.3(19)
H21B B2 H22B 111(3)
C11 N11 C15 117.1(3)
C11 N11 Fe1 130.0(2)
C15 N11 Fe1 112.8(2)
C16 N12 N14 106.2(3)
C16 N12 Fe1 126.3(2)
N14 N12 Fe1 124.8(2)
C19 N13 N15 106.6(3)
C19 N13 Fe1 128.2(2)
N15 N13 Fe1 124.9(2)
C18 N14 N12 109.4(3)
C18 N14 B1 126.9(3)
N12 N14 B1 123.2(3)
C111 N15 N13 109.2(3)
C111 N15 B1 125.7(3)
N13 N15 B1 124.5(3)
C21 N21 C25 117.0(3)
C21 N21 Fe1 129.6(2)
C25 N21 Fe1 113.4(2)
C26 N22 N24 106.3(3)
C26 N22 Fe1 127.2(2)
N24 N22 Fe1 125.6(2)
C29 N23 N25 106.6(3)
C29 N23 Fe1 127.9(2)
N25 N23 Fe1 124.6(2)
C28 N24 N22 109.2(3)
C28 N24 B2 126.5(3)
N22 N24 B2 124.1(3)
C211 N25 N23 109.6(3)
C211 N25 B2 125.2(3)
N23 N25 B2 124.5(3)
N11 C11 C12 122.7(4)
N11 C11 H11 120(2)
C12 C11 H11 117(2)
C13 C12 C11 119.7(4)
C13 C12 H12 122.0(7)
C11 C12 H12 118.3(7)
C12 C13 C14 119.1(4)
C12 C13 H13 121(3)
C14 C13 H13 119(3)
C13 C14 C15 117.6(3)
C13 C14 C112 124.8(3)
C15 C14 C112 117.6(4)
N11 C15 C14 123.7(3)
N11 C15 C25 115.7(3)
C14 C15 C25 120.7(3)
N12 C16 C17 110.6(3)
N12 C16 H16 121(2)
C17 C16 H16 128(2)
C18 C17 C16 104.8(3)
C18 C17 H17 128.9(7)
C16 C17 H17 126.3(7)
N14 C18 C17 108.9(3)
N14 C18 H18 118(2)
C17 C18 H18 133(2)
N13 C19 C110 110.6(3)
N13 C19 H19 121(3)
C110 C19 H19 129(3)
N21 C21 C22 123.1(3)
N21 C21 H21 116(2)
C22 C21 H21 121(2)
C23 C22 C21 119.7(4)
C23 C22 H22 118(2)
C21 C22 H22 123(2)
C22 C23 C24 119.2(3)
C22 C23 H23 126(2)
C24 C23 H23 114(2)
C23 C24 C25 116.9(3)
C23 C24 C212 124.4(3)
C25 C24 C212 118.7(4)
N21 C25 C24 124.1(3)
N21 C25 C15 115.7(3)
C24 C25 C15 120.2(3)
N22 C26 C27 110.5(3)
N22 C26 H26 120(2)
C27 C26 H26 130(2)
C28 C27 C26 105.2(3)
C28 C27 H27 127(3)
C26 C27 H27 128(3)
N24 C28 C27 108.8(3)
N24 C28 H28 121(2)
C27 C28 H28 130(2)
N23 C29 C210 110.4(3)
N23 C29 H29 121(3)
C210 C29 H29 129(3)
C111 C110 C19 104.4(3)
C111 C110 H110 128(3)
C19 C110 H110 127(3)
N15 C111 C110 109.3(3)
N15 C111 H111 116(2)
C110 C111 H111 134(2)
C212 C112 C14 122.0(4)
C212 C112 H112 120(3)
C14 C112 H112 118(3)
C211 C210 C29 105.0(3)
C211 C210 H210 128.4(7)
C29 C210 H210 126.5(8)
N25 C211 C210 108.5(3)
N25 C211 H211 121(3)
C210 C211 H211 130(3)
C112 C212 C24 120.8(4)
C112 C212 H212 120(2)
C24 C212 H212 119(2)

loop_
_geom_bond_atom_site_label_1
_geom_bond_atom_site_label_2
_geom_bond_distance
Fe1 N21 1.976(3)
Fe1 N11 1.977(3)
Fe1 N23 2.002(3)
Fe1 N22 2.003(3)
Fe1 N13 2.007(3)
Fe1 N12 2.024(3)
B1 N14 1.526(5)
B1 N15 1.554(5)
B1 H11B 1.08(4)
B1 H12B 1.08(5)
B2 N24 1.543(5)
B2 N25 1.559(5)
B2 H21B 1.18(4)
B2 H22B 1.16(4)
N11 C11 1.325(5)
N11 C15 1.374(4)
N12 C16 1.340(4)
N12 N14 1.360(4)
N13 C19 1.342(4)
N13 N15 1.362(4)
N14 C18 1.351(4)
N15 C111 1.345(4)
N21 C21 1.334(4)
N21 C25 1.359(4)
N22 C26 1.341(4)
N22 N24 1.366(4)
N23 C29 1.342(4)
N23 N25 1.358(4)
N24 C28 1.357(4)
N25 C211 1.350(4)
C11 C12 1.412(5)
C11 H11 0.95(4)
C12 C13 1.376(6)
C12 H12 0.95(4)
C13 C14 1.395(6)
C13 H13 0.85(5)
C14 C15 1.402(5)
C14 C112 1.438(5)
C15 C25 1.419(5)
C16 C17 1.390(5)
C16 H16 0.96(4)
C17 C18 1.365(5)
C17 H17 0.98(5)
C18 H18 0.96(4)
C19 C110 1.393(5)
C19 H19 0.94(5)
C21 C22 1.403(5)
C21 H21 0.99(4)
C22 C23 1.374(5)
C22 H22 1.01(4)
C23 C24 1.409(6)
C23 H23 0.95(4)
C24 C25 1.410(5)
C24 C212 1.420(5)
C26 C27 1.391(5)
C26 H26 0.91(4)
C27 C28 1.365(5)
C27 H27 1.02(5)
C28 H28 1.01(4)
C29 C210 1.388(5)
C29 H29 0.89(4)
C110 C111 1.375(5)
C110 H110 0.90(4)
C111 H111 0.98(4)
C112 C212 1.354(6)
C112 H112 0.90(4)
C210 C211 1.377(6)
C210 H210 0.93(3)
C211 H211 0.90(5)
C212 H212 0.98(4)

loop_
_geom_torsion_atom_site_label_1
_geom_torsion_atom_site_label_2
_geom_torsion_atom_site_label_3
_geom_torsion_atom_site_label_4
_geom_torsion
N21 Fe1 N11 C11 176.5(3)
N23 Fe1 N11 C11 -93.6(3)
N22 Fe1 N11 C11 134.9(17)
N13 Fe1 N11 C11 86.4(3)
N12 Fe1 N11 C11 -6.4(3)
N21 Fe1 N11 C15 -0.8(2)
N23 Fe1 N11 C15 89.1(2)
N22 Fe1 N11 C15 -42.3(18)
N13 Fe1 N11 C15 -90.9(2)
N12 Fe1 N11 C15 176.3(2)
N21 Fe1 N12 C16 -31(3)
N11 Fe1 N12 C16 -118.2(3)
N23 Fe1 N12 C16 -28.5(3)
N22 Fe1 N12 C16 64.3(3)
N13 Fe1 N12 C16 152.6(3)
N21 Fe1 N12 N14 170(2)
N11 Fe1 N12 N14 83.2(3)
N23 Fe1 N12 N14 172.8(3)
N22 Fe1 N12 N14 -94.4(3)
N13 Fe1 N12 N14 -6.0(3)
N21 Fe1 N13 C19 18.8(3)
N11 Fe1 N13 C19 101.2(3)
N23 Fe1 N13 C19 102(6)
N22 Fe1 N13 C19 -75.8(3)
N12 Fe1 N13 C19 -161.4(3)
N21 Fe1 N13 N15 -169.1(3)
N11 Fe1 N13 N15 -86.7(3)
N23 Fe1 N13 N15 -86(7)
N22 Fe1 N13 N15 96.2(3)
N12 Fe1 N13 N15 10.7(3)
C16 N12 N14 C18 0.1(4)
Fe1 N12 N14 C18 162.3(3)
C16 N12 N14 B1 172.9(3)
Fe1 N12 N14 B1 -24.8(4)
N15 B1 N14 C18 -137.4(4)
N15 B1 N14 N12 51.1(5)
C19 N13 N15 C111 -0.1(4)
Fe1 N13 N15 C111 -173.6(2)
C19 N13 N15 B1 -171.7(3)
Fe1 N13 N15 B1 14.8(4)
N14 B1 N15 C111 143.8(3)
N14 B1 N15 N13 -46.0(5)
N11 Fe1 N21 C21 179.7(3)
N23 Fe1 N21 C21 89.7(3)
N22 Fe1 N21 C21 -2.9(3)
N13 Fe1 N21 C21 -91.4(3)
N12 Fe1 N21 C21 93(2)
N11 Fe1 N21 C25 2.2(2)
N23 Fe1 N21 C25 -87.9(2)
N22 Fe1 N21 C25 179.5(2)
N13 Fe1 N21 C25 91.0(2)
N12 Fe1 N21 C25 -85(2)
N21 Fe1 N22 C26 -115.9(3)
N11 Fe1 N22 C26 -74.6(18)
N23 Fe1 N22 C26 154.0(3)
N13 Fe1 N22 C26 -26.0(3)
N12 Fe1 N22 C26 67.0(3)
N21 Fe1 N22 N24 76.5(3)
N11 Fe1 N22 N24 117.7(17)
N23 Fe1 N22 N24 -13.6(3)
N13 Fe1 N22 N24 166.3(3)
N12 Fe1 N22 N24 -100.7(3)
N21 Fe1 N23 C29 108.7(3)
N11 Fe1 N23 C29 26.3(3)
N22 Fe1 N23 C29 -156.6(3)
N13 Fe1 N23 C29 26(7)
N12 Fe1 N23 C29 -71.1(3)
N21 Fe1 N23 N25 -83.6(3)
N11 Fe1 N23 N25 -166.0(3)
N22 Fe1 N23 N25 11.1(3)
N13 Fe1 N23 N25 -166(6)
N12 Fe1 N23 N25 96.6(3)
C26 N22 N24 C28 0.4(4)
Fe1 N22 N24 C28 170.2(2)
C26 N22 N24 B2 175.5(3)
Fe1 N22 N24 B2 -14.7(4)
N25 B2 N24 C28 -139.5(3)
N25 B2 N24 N22 46.3(4)
C29 N23 N25 C211 0.4(4)
Fe1 N23 N25 C211 -169.5(2)
C29 N23 N25 B2 -170.4(3)
Fe1 N23 N25 B2 19.7(4)
N24 B2 N25 C211 141.3(3)
N24 B2 N25 N23 -49.4(4)
C15 N11 C11 C12 1.5(5)
Fe1 N11 C11 C12 -175.7(3)
N11 C11 C12 C13 -2.5(5)
C11 C12 C13 C14 0.8(5)
C12 C13 C14 C15 1.6(5)
C12 C13 C14 C112 -179.5(4)
C11 N11 C15 C14 1.2(5)
Fe1 N11 C15 C14 178.8(3)
C11 N11 C15 C25 -178.3(3)
Fe1 N11 C15 C25 -0.6(4)
C13 C14 C15 N11 -2.7(5)
C112 C14 C15 N11 178.3(3)
C13 C14 C15 C25 176.7(3)
C112 C14 C15 C25 -2.3(5)
N14 N12 C16 C17 -1.2(4)
Fe1 N12 C16 C17 -163.1(3)
N12 C16 C17 C18 1.8(4)
N12 N14 C18 C17 1.0(4)
B1 N14 C18 C17 -171.5(4)
C16 C17 C18 N14 -1.7(5)
N15 N13 C19 C110 0.9(4)
Fe1 N13 C19 C110 174.2(2)
C25 N21 C21 C22 0.9(5)
Fe1 N21 C21 C22 -176.6(2)
N21 C21 C22 C23 -0.8(5)
C21 C22 C23 C24 -0.8(5)
C22 C23 C24 C25 2.1(5)
C22 C23 C24 C212 -179.1(3)
C21 N21 C25 C24 0.6(5)
Fe1 N21 C25 C24 178.5(3)
C21 N21 C25 C15 179.0(3)
Fe1 N21 C25 C15 -3.1(4)
C23 C24 C25 N21 -2.1(5)
C212 C24 C25 N21 179.1(3)
C23 C24 C25 C15 179.6(3)
C212 C24 C25 C15 0.8(5)
N11 C15 C25 N21 2.5(4)
C14 C15 C25 N21 -177.0(3)
N11 C15 C25 C24 -179.0(3)
C14 C15 C25 C24 1.5(5)
N24 N22 C26 C27 -1.0(4)
Fe1 N22 C26 C27 -170.6(2)
N22 C26 C27 C28 1.2(4)
N22 N24 C28 C27 0.3(4)
B2 N24 C28 C27 -174.7(3)
C26 C27 C28 N24 -0.9(4)
N25 N23 C29 C210 0.2(4)
Fe1 N23 C29 C210 169.7(2)
N13 C19 C110 C111 -1.4(4)
N13 N15 C111 C110 -0.8(4)
B1 N15 C111 C110 170.7(3)
C19 C110 C111 N15 1.3(4)
C13 C14 C112 C212 -178.0(4)
C15 C14 C112 C212 0.8(5)
N23 C29 C210 C211 -0.7(4)
N23 N25 C211 C210 -0.8(4)
B2 N25 C211 C210 169.8(3)
C29 C210 C211 N25 0.9(4)
C14 C112 C212 C24 1.4(6)
C23 C24 C212 C112 179.1(4)
C25 C24 C212 C112 -2.2(5)
